data_2231842
loop_
_publ_author_name
'Zheng, Xing-Liang'
'Jiang, Ning-Fei'
'Luo, Dan'
'Gao, Hong-Sheng'
'Ding, Ai-Shun'

_publ_section_title
;
 (7<i>R</i>,8<i>S</i>,9<i>S</i>,12<i>S</i>)-1-Benzyloxy-13,14-didehydro-12-hydroxy-2,13-dimethoxy-<i>N</i>-methylmorphinane
;
_journal_coeditor_code BX2370
_journal_issue 10
_journal_name_full 'Acta Crystallographica Section E'
_journal_page_first o2662
_journal_page_last o2663
_journal_paper_doi 10.1107/S1600536811037226
_journal_volume 67
_journal_year 2011
_chemical_formula_iupac 'C26 H31 N O4'
_chemical_formula_moiety 'C26 H31 N O4'
_chemical_formula_sum 'C26 H31 N O4'
_chemical_formula_weight 421.52
_chemical_name_systematic
;
(7<i>R</i>,8<i>S</i>,9<i>S</i>,12<i>S</i>)-1-Benzyloxy-13,14-
didehydro-12-hydroxy-2,13-dimethoxy-<i>N</i>-methylmorphinane
;
_space_group_IT_number 1
_symmetry_cell_setting triclinic
_symmetry_space_group_name_Hall 'P 1'
_symmetry_space_group_name_H-M 'P 1'
_atom_sites_solution_hydrogens geom
_atom_sites_solution_primary direct
_atom_sites_solution_secondary difmap
_cell_angle_alpha 79.9710(10)
_cell_angle_beta 67.6630(10)
_cell_angle_gamma 64.6050(10)
_cell_formula_units_Z 1
_cell_length_a 7.7191(2)
_cell_length_b 8.5100(2)
_cell_length_c 9.9630(2)
_cell_measurement_reflns_used 9563
_cell_measurement_temperature 133(2)
_cell_measurement_theta_max 67.72
_cell_measurement_theta_min 4.80
_cell_volume 546.81(2)
_computing_cell_refinement 'SAINT (Bruker, 2000)'
_computing_data_collection 'APEX2 (Bruker, 2000)'
_computing_data_reduction 'SAINT (Bruker, 2000)'
_computing_molecular_graphics 'SHELXTL (Sheldrick, 2008)'
_computing_publication_material 'SHELXTL (Sheldrick, 2008)'
_computing_structure_refinement 'SHELXL97 (Sheldrick, 2008)'
_computing_structure_solution 'SHELXS97 (Sheldrick, 2008)'
_diffrn_ambient_temperature 133(2)
_diffrn_measured_fraction_theta_full 0.964
_diffrn_measured_fraction_theta_max 0.964
_diffrn_measurement_device_type 'Bruker APEXII CCD'
_diffrn_measurement_method '\f and \w'
_diffrn_radiation_monochromator graphite
_diffrn_radiation_source 'fine-focus sealed tube'
_diffrn_radiation_type CuK\a
_diffrn_radiation_wavelength 1.54178
_diffrn_reflns_av_R_equivalents 0.0203
_diffrn_reflns_av_sigmaI/netI 0.0274
_diffrn_reflns_limit_h_max 8
_diffrn_reflns_limit_h_min -9
_diffrn_reflns_limit_k_max 10
_diffrn_reflns_limit_k_min -9
_diffrn_reflns_limit_l_max 11
_diffrn_reflns_limit_l_min -11
_diffrn_reflns_number 9789
_diffrn_reflns_theta_full 65.00
_diffrn_reflns_theta_max 65.00
_diffrn_reflns_theta_min 4.80
_diffrn_standards_number 0
_exptl_absorpt_coefficient_mu 0.685
_exptl_absorpt_correction_T_max 0.8983
_exptl_absorpt_correction_T_min 0.8639
_exptl_absorpt_correction_type multi-scan
_exptl_absorpt_process_details '(SADABS; Bruker, 2000)'
_exptl_crystal_colour colourless
_exptl_crystal_density_diffrn 1.280
_exptl_crystal_density_method 'not measured'
_exptl_crystal_description block
_exptl_crystal_F_000 226
_exptl_crystal_size_max 0.22
_exptl_crystal_size_mid 0.18
_exptl_crystal_size_min 0.16
_refine_diff_density_max 0.156
_refine_diff_density_min -0.205
_refine_ls_abs_structure_details 'Flack (1983), <b>1075 Friedel pairs</b>'
_refine_ls_abs_structure_Flack -0.09(14)
_refine_ls_extinction_method none
_refine_ls_goodness_of_fit_ref 1.071
_refine_ls_hydrogen_treatment mixed
_refine_ls_matrix_type full
_refine_ls_number_parameters 320
_refine_ls_number_reflns 2925
_refine_ls_number_restraints 3
_refine_ls_restrained_S_all 1.070
_refine_ls_R_factor_all 0.0285
_refine_ls_R_factor_gt 0.0284
_refine_ls_shift/su_max 0.000
_refine_ls_shift/su_mean 0.000
_refine_ls_structure_factor_coef Fsqd
_refine_ls_weighting_details 'calc w=1/[\s^2^(Fo^2^)+(0.0495P)^2^+0.0740P] where P=(Fo^2^+2Fc^2^)/3'
_refine_ls_weighting_scheme calc
_refine_ls_wR_factor_gt 0.0752
_refine_ls_wR_factor_ref 0.0752
_reflns_number_gt 2918
_reflns_number_total 2925
_reflns_threshold_expression I>2sigma(I)
_cod_data_source_file bx2370.cif
_cod_data_source_block I
_cod_database_code 2231842
_cod_database_fobs_code 2231842

loop_
_symmetry_equiv_pos_as_xyz
'x, y, z'

loop_
_atom_site_type_symbol
_atom_site_label
_atom_site_fract_x
_atom_site_fract_y
_atom_site_fract_z
_atom_site_U_iso_or_equiv
_atom_site_adp_type
_atom_site_calc_flag
_atom_site_refinement_flags
_atom_site_occupancy
_atom_site_symmetry_multiplicity
N N1 -0.1846(2) 0.69043(16) 0.42381(14) 0.0213(3) Uani d . 1 1
O O1 0.20888(17) 0.54646(13) 0.78285(11) 0.0221(3) Uani d . 1 1
O O2 0.1468(2) 0.84505(15) 0.88590(12) 0.0311(3) Uani d . 1 1
O O3 0.6444(2) 0.43153(16) 0.48351(13) 0.0299(3) Uani d . 1 1
H H3 0.699(5) 0.493(4) 0.431(3) 0.048(7) Uiso d . 1 1
O O4 0.7533(2) 0.42073(17) 0.17433(13) 0.0325(3) Uani d . 1 1
C C1 0.1806(2) 0.6935(2) 0.69393(16) 0.0196(3) Uani d . 1 1
C C2 0.1435(3) 0.8511(2) 0.74825(17) 0.0224(3) Uani d . 1 1
C C3 0.0987(3) 1.0021(2) 0.66552(17) 0.0227(3) Uani d . 1 1
H H3A 0.0850 1.1071 0.6974 0.027 Uiso calc R 1 1
C C4 0.0742(2) 0.99827(19) 0.53580(16) 0.0206(3) Uani d . 1 1
H H4 0.0378 1.1031 0.4812 0.025 Uiso calc R 1 1
C C5 0.1011(2) 0.84563(19) 0.48291(15) 0.0178(3) Uani d . 1 1
C C6 0.1651(2) 0.68794(19) 0.55900(16) 0.0180(3) Uani d . 1 1
C C7 0.1781(2) 0.52104(19) 0.50805(15) 0.0186(3) Uani d . 1 1
C C8 0.1850(2) 0.53675(19) 0.34957(15) 0.0191(3) Uani d . 1 1
H H8 0.1607 0.4365 0.3328 0.023 Uiso calc R 1 1
C C9 0.0109(2) 0.70153(19) 0.32873(16) 0.0194(3) Uani d . 1 1
H H9 0.0182 0.7046 0.2260 0.023 Uiso calc R 1 1
C C10 0.0495(2) 0.85695(19) 0.34874(16) 0.0197(3) Uani d . 1 1
H H10A 0.1631 0.8670 0.2625 0.024 Uiso calc R 1 1
H H10B -0.0738 0.9644 0.3531 0.024 Uiso calc R 1 1
C C11 0.3642(3) 0.35419(18) 0.51321(16) 0.0215(3) Uani d . 1 1
H H11A 0.3646 0.3349 0.6140 0.026 Uiso calc R 1 1
H H11B 0.3489 0.2546 0.4878 0.026 Uiso calc R 1 1
C C12 0.5705(3) 0.3557(2) 0.41207(18) 0.0241(3) Uani d . 1 1
H H12 0.6691 0.2319 0.3919 0.029 Uiso calc R 1 1
C C13 0.5602(3) 0.4429(2) 0.26876(17) 0.0238(3) Uani d . 1 1
C C14 0.3887(3) 0.5234(2) 0.23985(15) 0.0225(3) Uani d . 1 1
H H14 0.3944 0.5747 0.1464 0.027 Uiso calc R 1 1
C C15 -0.0260(3) 0.50452(19) 0.60092(16) 0.0210(3) Uani d . 1 1
H H15A -0.0259 0.3980 0.5737 0.025 Uiso calc R 1 1
H H15B -0.0401 0.4940 0.7047 0.025 Uiso calc R 1 1
C C16 -0.2061(2) 0.6625(2) 0.57832(16) 0.0212(3) Uani d . 1 1
H H16A -0.3340 0.6454 0.6335 0.025 Uiso calc R 1 1
H H16B -0.2155 0.7670 0.6162 0.025 Uiso calc R 1 1
C C17 0.0786(4) 1.0089(3) 0.9494(2) 0.0391(5) Uani d . 1 1
H H17A 0.172(4) 1.067(3) 0.899(3) 0.042(6) Uiso d . 1 1
H H17B -0.069(4) 1.089(3) 0.950(2) 0.032(5) Uiso d . 1 1
H H17C 0.082(4) 0.984(3) 1.044(3) 0.043(6) Uiso d . 1 1
C C18 0.7681(3) 0.4831(3) 0.0298(2) 0.0387(5) Uani d . 1 1
H H18A 0.903(5) 0.467(3) -0.018(3) 0.051(7) Uiso d . 1 1
H H18B 0.692(4) 0.609(3) 0.029(2) 0.042(6) Uiso d . 1 1
H H18C 0.725(4) 0.419(3) -0.020(3) 0.044(6) Uiso d . 1 1
C C19 -0.3610(3) 0.8391(2) 0.4052(2) 0.0307(4) Uani d . 1 1
H H19A -0.393(4) 0.944(3) 0.456(2) 0.042(6) Uiso d . 1 1
H H19B -0.477(4) 0.811(3) 0.452(2) 0.037(6) Uiso d . 1 1
H H19C -0.340(4) 0.871(3) 0.304(3) 0.038(6) Uiso d . 1 1
C C20 0.3930(3) 0.4804(2) 0.81955(18) 0.0264(4) Uani d . 1 1
H H20A 0.3872 0.5670 0.8776 0.032 Uiso calc R 1 1
H H20B 0.5140 0.4588 0.7299 0.032 Uiso calc R 1 1
C C21 0.4100(3) 0.3140(2) 0.90526(17) 0.0231(3) Uani d . 1 1
C C22 0.2758(3) 0.3134(2) 1.04523(17) 0.0263(4) Uani d . 1 1
H H22 0.1650 0.4186 1.0858 0.032 Uiso calc R 1 1
C C23 0.3022(3) 0.1601(2) 1.12647(17) 0.0335(4) Uani d . 1 1
H H23 0.2098 0.1610 1.2224 0.040 Uiso calc R 1 1
C C24 0.4635(3) 0.0053(2) 1.0678(2) 0.0349(4) Uani d . 1 1
H H24 0.4828 -0.0992 1.1240 0.042 Uiso calc R 1 1
C C25 0.5956(3) 0.0046(3) 0.9271(2) 0.0405(5) Uani d . 1 1
H H25 0.7050 -0.1009 0.8859 0.049 Uiso calc R 1 1
C C26 0.5683(3) 0.1574(3) 0.8465(2) 0.0347(4) Uani d . 1 1
H H26 0.6587 0.1557 0.7497 0.042 Uiso calc R 1 1

loop_
_atom_site_aniso_label
_atom_site_aniso_U_11
_atom_site_aniso_U_22
_atom_site_aniso_U_33
_atom_site_aniso_U_12
_atom_site_aniso_U_13
_atom_site_aniso_U_23
N1 0.0167(8) 0.0222(7) 0.0249(6) -0.0089(6) -0.0070(5) 0.0024(5)
O1 0.0253(7) 0.0243(5) 0.0217(5) -0.0144(5) -0.0113(5) 0.0073(4)
O2 0.0463(9) 0.0300(6) 0.0225(6) -0.0164(6) -0.0159(5) -0.0007(5)
O3 0.0305(7) 0.0379(7) 0.0307(6) -0.0217(6) -0.0133(5) 0.0053(5)
O4 0.0190(7) 0.0432(7) 0.0286(6) -0.0103(6) -0.0016(5) -0.0056(5)
C1 0.0192(10) 0.0199(7) 0.0201(7) -0.0102(7) -0.0065(6) 0.0042(6)
C2 0.0209(10) 0.0267(8) 0.0205(7) -0.0112(7) -0.0058(6) -0.0006(6)
C3 0.0222(10) 0.0207(8) 0.0236(8) -0.0097(7) -0.0036(7) -0.0033(6)
C4 0.0175(9) 0.0177(7) 0.0236(7) -0.0082(7) -0.0039(6) 0.0023(6)
C5 0.0125(8) 0.0195(7) 0.0173(7) -0.0070(6) -0.0005(6) 0.0002(5)
C6 0.0145(9) 0.0184(7) 0.0190(7) -0.0079(6) -0.0024(6) 0.0005(5)
C7 0.0196(9) 0.0174(7) 0.0198(7) -0.0090(7) -0.0068(6) 0.0023(5)
C8 0.0180(9) 0.0189(7) 0.0209(7) -0.0082(7) -0.0059(6) -0.0010(5)
C9 0.0186(9) 0.0222(7) 0.0168(6) -0.0088(7) -0.0055(6) 0.0013(5)
C10 0.0185(9) 0.0187(7) 0.0203(7) -0.0077(7) -0.0065(6) 0.0039(6)
C11 0.0242(10) 0.0168(7) 0.0249(8) -0.0094(7) -0.0096(7) 0.0021(6)
C12 0.0190(9) 0.0185(7) 0.0327(8) -0.0041(7) -0.0099(7) -0.0018(6)
C13 0.0183(10) 0.0225(7) 0.0271(8) -0.0068(7) -0.0033(7) -0.0062(6)
C14 0.0233(10) 0.0224(7) 0.0192(7) -0.0094(7) -0.0032(6) -0.0030(6)
C15 0.0238(9) 0.0204(7) 0.0223(7) -0.0136(7) -0.0073(6) 0.0027(6)
C16 0.0192(9) 0.0225(7) 0.0220(7) -0.0109(7) -0.0039(6) -0.0008(6)
C17 0.0616(17) 0.0366(10) 0.0284(9) -0.0220(11) -0.0207(9) -0.0039(8)
C18 0.0260(12) 0.0494(12) 0.0301(9) -0.0144(10) 0.0006(8) -0.0009(8)
C19 0.0212(11) 0.0330(9) 0.0361(10) -0.0103(8) -0.0114(8) 0.0063(8)
C20 0.0265(10) 0.0319(9) 0.0279(8) -0.0165(8) -0.0151(7) 0.0089(6)
C21 0.0248(10) 0.0289(8) 0.0231(7) -0.0154(7) -0.0135(6) 0.0061(6)
C22 0.0345(11) 0.0277(8) 0.0221(8) -0.0173(8) -0.0092(7) -0.0010(6)
C23 0.0539(14) 0.0422(10) 0.0189(7) -0.0343(10) -0.0126(8) 0.0060(7)
C24 0.0414(13) 0.0320(9) 0.0415(10) -0.0220(9) -0.0240(9) 0.0172(8)
C25 0.0266(12) 0.0313(9) 0.0521(12) -0.0054(8) -0.0115(9) 0.0063(8)
C26 0.0218(11) 0.0393(10) 0.0324(9) -0.0106(8) -0.0032(7) 0.0069(7)

loop_
_atom_type_symbol
_atom_type_description
_atom_type_scat_dispersion_real
_atom_type_scat_dispersion_imag
_atom_type_scat_source
C C 0.0181 0.0091 'International Tables Vol C Tables 4.2.6.8 and 6.1.1.4'
H H 0.0000 0.0000 'International Tables Vol C Tables 4.2.6.8 and 6.1.1.4'
N N 0.0311 0.0180 'International Tables Vol C Tables 4.2.6.8 and 6.1.1.4'
O O 0.0492 0.0322 'International Tables Vol C Tables 4.2.6.8 and 6.1.1.4'

loop_
_geom_angle_atom_site_label_1
_geom_angle_atom_site_label_2
_geom_angle_atom_site_label_3
_geom_angle
C19 N1 C16 110.48(13)
C19 N1 C9 112.48(12)
C16 N1 C9 113.97(12)
C1 O1 C20 115.41(11)
C2 O2 C17 116.24(13)
C12 O3 H3 113.4(19)
C13 O4 C18 115.97(15)
O1 C1 C6 119.65(12)
O1 C1 C2 118.96(12)
C6 C1 C2 120.95(13)
O2 C2 C3 123.84(14)
O2 C2 C1 116.36(13)
C3 C2 C1 119.75(13)
C4 C3 C2 119.21(13)
C4 C3 H3A 120.4
C2 C3 H3A 120.4
C3 C4 C5 121.95(13)
C3 C4 H4 119.0
C5 C4 H4 119.0
C4 C5 C6 119.53(13)
C4 C5 C10 118.27(13)
C6 C5 C10 122.12(12)
C1 C6 C5 118.22(13)
C1 C6 C7 121.07(12)
C5 C6 C7 119.75(13)
C11 C7 C6 115.92(13)
C11 C7 C8 105.00(12)
C6 C7 C8 112.20(11)
C11 C7 C15 112.20(12)
C6 C7 C15 105.79(12)
C8 C7 C15 105.35(12)
C14 C8 C9 112.17(12)
C14 C8 C7 113.37(12)
C9 C8 C7 110.21(12)
C14 C8 H8 106.9
C9 C8 H8 106.9
C7 C8 H8 106.9
N1 C9 C8 108.56(11)
N1 C9 C10 117.45(12)
C8 C9 C10 107.64(13)
N1 C9 H9 107.6
C8 C9 H9 107.6
C10 C9 H9 107.6
C5 C10 C9 114.41(12)
C5 C10 H10A 108.7
C9 C10 H10A 108.7
C5 C10 H10B 108.7
C9 C10 H10B 108.7
H10A C10 H10B 107.6
C12 C11 C7 114.76(12)
C12 C11 H11A 108.6
C7 C11 H11A 108.6
C12 C11 H11B 108.6
C7 C11 H11B 108.6
H11A C11 H11B 107.6
O3 C12 C13 112.56(13)
O3 C12 C11 109.93(13)
C13 C12 C11 111.95(14)
O3 C12 H12 107.4
C13 C12 H12 107.4
C11 C12 H12 107.4
C14 C13 O4 126.33(15)
C14 C13 C12 123.58(15)
O4 C13 C12 110.06(15)
C13 C14 C8 122.38(14)
C13 C14 H14 118.8
C8 C14 H14 118.8
C16 C15 C7 110.79(12)
C16 C15 H15A 109.5
C7 C15 H15A 109.5
C16 C15 H15B 109.5
C7 C15 H15B 109.5
H15A C15 H15B 108.1
N1 C16 C15 111.43(12)
N1 C16 H16A 109.3
C15 C16 H16A 109.3
N1 C16 H16B 109.3
C15 C16 H16B 109.3
H16A C16 H16B 108.0
O2 C17 H17A 111.8(14)
O2 C17 H17B 110.5(12)
H17A C17 H17B 110.3(19)
O2 C17 H17C 106.3(14)
H17A C17 H17C 107(2)
H17B C17 H17C 110.8(19)
O4 C18 H18A 105.7(16)
O4 C18 H18B 110.4(13)
H18A C18 H18B 105(2)
O4 C18 H18C 111.8(13)
H18A C18 H18C 112(2)
H18B C18 H18C 112(2)
N1 C19 H19A 112.3(14)
N1 C19 H19B 107.5(14)
H19A C19 H19B 104.5(19)
N1 C19 H19C 111.7(14)
H19A C19 H19C 107.0(18)
H19B C19 H19C 113.6(19)
O1 C20 C21 108.89(12)
O1 C20 H20A 109.9
C21 C20 H20A 109.9
O1 C20 H20B 109.9
C21 C20 H20B 109.9
H20A C20 H20B 108.3
C22 C21 C26 118.78(15)
C22 C21 C20 121.23(16)
C26 C21 C20 119.93(16)
C21 C22 C23 120.44(17)
C21 C22 H22 119.8
C23 C22 H22 119.8
C22 C23 C24 120.23(16)
C22 C23 H23 119.9
C24 C23 H23 119.9
C25 C24 C23 119.55(16)
C25 C24 H24 120.2
C23 C24 H24 120.2
C26 C25 C24 119.99(19)
C26 C25 H25 120.0
C24 C25 H25 120.0
C25 C26 C21 120.97(17)
C25 C26 H26 119.5
C21 C26 H26 119.5

loop_
_geom_bond_atom_site_label_1
_geom_bond_atom_site_label_2
_geom_bond_distance
N1 C19 1.457(2)
N1 C16 1.4717(19)
N1 C9 1.479(2)
O1 C1 1.3874(18)
O1 C20 1.452(2)
O2 C2 1.3728(19)
O2 C17 1.431(2)
O3 C12 1.426(2)
O3 H3 0.81(3)
O4 C13 1.377(2)
O4 C18 1.424(2)
C1 C6 1.405(2)
C1 C2 1.407(2)
C2 C3 1.384(2)
C3 C4 1.383(2)
C3 H3A 0.9500
C4 C5 1.390(2)
C4 H4 0.9500
C5 C6 1.408(2)
C5 C10 1.511(2)
C6 C7 1.5414(19)
C7 C11 1.537(2)
C7 C8 1.5437(19)
C7 C15 1.548(2)
C8 C14 1.505(2)
C8 C9 1.519(2)
C8 H8 1.0000
C9 C10 1.534(2)
C9 H9 1.0000
C10 H10A 0.9900
C10 H10B 0.9900
C11 C12 1.531(2)
C11 H11A 0.9900
C11 H11B 0.9900
C12 C13 1.504(2)
C12 H12 1.0000
C13 C14 1.322(3)
C14 H14 0.9500
C15 C16 1.523(2)
C15 H15A 0.9900
C15 H15B 0.9900
C16 H16A 0.9900
C16 H16B 0.9900
C17 H17A 0.98(3)
C17 H17B 1.04(2)
C17 H17C 0.94(3)
C18 H18A 0.93(3)
C18 H18B 0.97(3)
C18 H18C 1.02(3)
C19 H19A 1.00(2)
C19 H19B 0.95(3)
C19 H19C 0.96(2)
C20 C21 1.502(2)
C20 H20A 0.9900
C20 H20B 0.9900
C21 C22 1.386(2)
C21 C26 1.394(3)
C22 C23 1.389(2)
C22 H22 0.9500
C23 C24 1.391(3)
C23 H23 0.9500
C24 C25 1.384(3)
C24 H24 0.9500
C25 C26 1.382(3)
C25 H25 0.9500
C26 H26 0.9500

loop_
_geom_hbond_atom_site_label_D
_geom_hbond_atom_site_label_H
_geom_hbond_atom_site_label_A
_geom_hbond_site_symmetry_A
_geom_hbond_distance_DH
_geom_hbond_distance_HA
_geom_hbond_distance_DA
_geom_hbond_angle_DHA
_geom_hbond_publ_flag
O3 H3 N1 1_655 0.81(3) 2.20(3) 2.8966(17) 145(2) yes

loop_
_geom_torsion_atom_site_label_1
_geom_torsion_atom_site_label_2
_geom_torsion_atom_site_label_3
_geom_torsion_atom_site_label_4
_geom_torsion
C20 O1 C1 C6 120.66(16)
C20 O1 C1 C2 -66.93(18)
C17 O2 C2 C3 6.7(3)
C17 O2 C2 C1 -170.72(17)
O1 C1 C2 O2 2.7(2)
C6 C1 C2 O2 175.01(16)
O1 C1 C2 C3 -174.81(16)
C6 C1 C2 C3 -2.5(2)
O2 C2 C3 C4 -171.90(16)
C1 C2 C3 C4 5.4(2)
C2 C3 C4 C5 -2.6(2)
C3 C4 C5 C6 -3.2(2)
C3 C4 C5 C10 173.62(15)
O1 C1 C6 C5 169.01(14)
C2 C1 C6 C5 -3.2(2)
O1 C1 C6 C7 0.3(2)
C2 C1 C6 C7 -171.99(15)
C4 C5 C6 C1 6.0(2)
C10 C5 C6 C1 -170.68(14)
C4 C5 C6 C7 174.93(13)
C10 C5 C6 C7 -1.8(2)
C1 C6 C7 C11 -52.12(19)
C5 C6 C7 C11 139.31(14)
C1 C6 C7 C8 -172.72(14)
C5 C6 C7 C8 18.7(2)
C1 C6 C7 C15 72.91(18)
C5 C6 C7 C15 -95.66(15)
C11 C7 C8 C14 -51.48(15)
C6 C7 C8 C14 75.26(16)
C15 C7 C8 C14 -170.11(12)
C11 C7 C8 C9 -178.15(12)
C6 C7 C8 C9 -51.41(17)
C15 C7 C8 C9 63.22(14)
C19 N1 C9 C8 -176.79(13)
C16 N1 C9 C8 56.45(15)
C19 N1 C9 C10 60.90(18)
C16 N1 C9 C10 -65.86(16)
C14 C8 C9 N1 170.71(11)
C7 C8 C9 N1 -61.96(15)
C14 C8 C9 C10 -61.20(15)
C7 C8 C9 C10 66.14(15)
C4 C5 C10 C9 -159.57(14)
C6 C5 C10 C9 17.2(2)
N1 C9 C10 C5 74.44(17)
C8 C9 C10 C5 -48.35(16)
C6 C7 C11 C12 -63.95(17)
C8 C7 C11 C12 60.46(16)
C15 C7 C11 C12 174.37(12)
C7 C11 C12 O3 87.15(16)
C7 C11 C12 C13 -38.74(17)
C18 O4 C13 C14 -3.6(2)
C18 O4 C13 C12 174.42(14)
O3 C12 C13 C14 -118.18(17)
C11 C12 C13 C14 6.3(2)
O3 C12 C13 O4 63.72(17)
C11 C12 C13 O4 -171.84(12)
O4 C13 C14 C8 178.32(14)
C12 C13 C14 C8 0.5(2)
C9 C8 C14 C13 149.84(14)
C7 C8 C14 C13 24.21(19)
C11 C7 C15 C16 -172.80(12)
C6 C7 C15 C16 59.89(15)
C8 C7 C15 C16 -59.11(14)
C19 N1 C16 C15 178.44(13)
C9 N1 C16 C15 -53.76(16)
C7 C15 C16 N1 55.26(16)
C1 O1 C20 C21 -175.36(14)
O1 C20 C21 C22 -69.19(19)
O1 C20 C21 C26 113.59(17)
C26 C21 C22 C23 1.7(3)
C20 C21 C22 C23 -175.59(15)
C21 C22 C23 C24 -0.2(3)
C22 C23 C24 C25 -1.0(3)
C23 C24 C25 C26 0.8(3)
C24 C25 C26 C21 0.6(3)
C22 C21 C26 C25 -1.9(3)
C20 C21 C26 C25 175.41(18)

loop_
_cod_related_entry_id
_cod_related_entry_database
_cod_related_entry_code
1 ChemSpider 30657018
